data_7126549
loop_
_publ_author_name
'Tani, Yosuke'
'Komura, Mao'
'Ogawa, Takuji'

_publ_section_title
;
 Mechanoresponsive turn-on phosphorescence by a desymmetrization approach.
;
_journal_issue 50
_journal_name_full 'Chemical communications (Cambridge, England)'
_journal_page_first 6810
_journal_page_last 6813
_journal_paper_doi 10.1039/d0cc01949f
_journal_volume 56
_journal_year 2020
_chemical_formula_sum 'C28 H45 Br O2 S2 Si2'
_chemical_formula_weight 613.85
_space_group_crystal_system monoclinic
_space_group_IT_number 9
_space_group_name_Hall 'C -2yc'
_space_group_name_H-M_alt 'C 1 c 1'
_atom_sites_solution_hydrogens geom
_audit_creation_method SHELXL-2018/3
_audit_update_record
;
2020-02-26 deposited with the CCDC.	2020-05-11 downloaded from the CCDC.
;
_cell_angle_alpha 90
_cell_angle_beta 92.029(4)
_cell_angle_gamma 90
_cell_formula_units_Z 4
_cell_length_a 12.2742(19)
_cell_length_b 9.4757(14)
_cell_length_c 27.688(4)
_cell_measurement_reflns_used 3361
_cell_measurement_temperature 173(2)
_cell_measurement_theta_max 27.4855
_cell_measurement_theta_min 3.062
_cell_volume 3218.3(8)
_computing_cell_refinement CrystalClear
_computing_data_collection CrystalClear
_computing_data_reduction CrystalClear
_computing_molecular_graphics 'Yadokari-XG (Wakita, Nemoto et al., 2009)'
_computing_publication_material 'Yadokari-XG (Wakita, Nemoto et al., 2009)'
_computing_structure_refinement 'SHELXL-2018/3 (Sheldrick, 2018)'
_computing_structure_solution SIR-97
_diffrn_ambient_temperature 173(2)
_diffrn_measured_fraction_theta_full 0.951
_diffrn_measured_fraction_theta_max 0.941
_diffrn_measurement_device_type 'Rigaku XtaLAB P200'
_diffrn_measurement_method \w
_diffrn_radiation_type MoK\a
_diffrn_radiation_wavelength 0.71075
_diffrn_reflns_av_R_equivalents 0.0228
_diffrn_reflns_av_unetI/netI 0.0443
_diffrn_reflns_Laue_measured_fraction_full 0.951
_diffrn_reflns_Laue_measured_fraction_max 0.941
_diffrn_reflns_limit_h_max 15
_diffrn_reflns_limit_h_min -15
_diffrn_reflns_limit_k_max 12
_diffrn_reflns_limit_k_min -12
_diffrn_reflns_limit_l_max 25
_diffrn_reflns_limit_l_min -35
_diffrn_reflns_number 10083
_diffrn_reflns_point_group_measured_fraction_full 0.730
_diffrn_reflns_point_group_measured_fraction_max 0.683
_diffrn_reflns_theta_full 25.242
_diffrn_reflns_theta_max 27.483
_diffrn_reflns_theta_min 3.062
_exptl_absorpt_coefficient_mu 1.504
_exptl_absorpt_correction_T_max 1.0000
_exptl_absorpt_correction_T_min 0.8806
_exptl_absorpt_correction_type multi-scan
_exptl_crystal_colour yellow
_exptl_crystal_density_diffrn 1.267
_exptl_crystal_density_method 'not measured'
_exptl_crystal_description prism
_exptl_crystal_F_000 1296
_exptl_crystal_size_max 0.270
_exptl_crystal_size_mid 0.200
_exptl_crystal_size_min 0.100
_refine_diff_density_max 0.692
_refine_diff_density_min -0.473
_refine_diff_density_rms 0.054
_refine_ls_abs_structure_details
;
 Flack x determined using 1274 quotients [(I+)-(I-)]/[(I+)+(I-)]
 (Parsons, Flack and Wagner, Acta Cryst. B69 (2013) 249-259).
;
_refine_ls_abs_structure_Flack 0.147(7)
_refine_ls_extinction_method none
_refine_ls_goodness_of_fit_ref 1.025
_refine_ls_hydrogen_treatment constr
_refine_ls_matrix_type full
_refine_ls_number_parameters 338
_refine_ls_number_reflns 5022
_refine_ls_number_restraints 2
_refine_ls_restrained_S_all 1.025
_refine_ls_R_factor_all 0.0522
_refine_ls_R_factor_gt 0.0382
_refine_ls_shift/su_max 0.000
_refine_ls_shift/su_mean 0.000
_refine_ls_structure_factor_coef Fsqd
_refine_ls_weighting_details 'w=1/[\s^2^(Fo^2^)+(0.0471P)^2^+2.3046P] where P=(Fo^2^+2Fc^2^)/3'
_refine_ls_weighting_scheme calc
_refine_ls_wR_factor_gt 0.0883
_refine_ls_wR_factor_ref 0.0951
_reflns_Friedel_coverage 0.452
_reflns_Friedel_fraction_full 0.508
_reflns_Friedel_fraction_max 0.426
_reflns_number_gt 4110
_reflns_number_total 5022
_reflns_threshold_expression 'I > 2\s(I)'
_cod_data_source_file d0cc01949f2.cif
_cod_data_source_block mk251g
_cod_depositor_comments 'Adding full bibliography for 7126544--7126553.cif.'
_cod_original_sg_symbol_H-M 'C c'
_cod_database_code 7126549
_shelx_shelxl_version_number 2018/3
_shelx_space_group_comment
;
The symmetry employed for this shelxl refinement is uniquely defined
by the following loop, which should always be used as a source of
symmetry information in preference to the above space-group names.
They are only intended as comments.
;
_shelx_estimated_absorpt_t_min 0.687
_shelx_estimated_absorpt_t_max 0.864

loop_
_space_group_symop_operation_xyz
'x, y, z'
'x, -y, z+1/2'
'x+1/2, y+1/2, z'
'x+1/2, -y+1/2, z+1/2'

loop_
_atom_site_label
_atom_site_type_symbol
_atom_site_fract_x
_atom_site_fract_y
_atom_site_fract_z
_atom_site_U_iso_or_equiv
_atom_site_adp_type
_atom_site_occupancy
_atom_site_site_symmetry_order
_atom_site_calc_flag
_atom_site_refinement_flags_posn
_atom_site_refinement_flags_adp
_atom_site_refinement_flags_occupancy
_atom_site_disorder_assembly
_atom_site_disorder_group
O1 O 0.7493(5) 0.2393(6) 0.5932(2) 0.088(2) Uani 1 1 d . . . . .
C1 C 0.6818(5) 0.1856(7) 0.6195(3) 0.0490(18) Uani 1 1 d . . . . .
C2 C 0.5749(5) 0.1384(6) 0.6011(2) 0.0374(14) Uani 1 1 d . . . . .
C3 C 0.5038(5) 0.0432(6) 0.6193(2) 0.0411(15) Uani 1 1 d . . . . .
H1 H 0.517607 -0.007156 0.648549 0.049 Uiso 0.323(3) 1 calc R U P A 1
C4 C 0.4087(5) 0.0271(6) 0.5907(2) 0.0401(14) Uani 1 1 d . . . . .
H2 H 0.352487 -0.037148 0.598423 0.048 Uiso 1 1 calc R U . . .
C5 C 0.4034(4) 0.1112(5) 0.5509(2) 0.0303(13) Uani 1 1 d . . . . .
S1 S 0.52191(12) 0.20539(16) 0.54759(6) 0.0429(4) Uani 1 1 d . . . . .
Br1 Br 0.53492(7) -0.06969(12) 0.67178(3) 0.0558(4) Uani 0.677(3) 1 d . . P A 2
O2 O 0.6421(5) 0.2471(7) 0.6989(2) 0.102(2) Uani 1 1 d . . . . .
C6 C 0.7071(6) 0.1882(6) 0.6745(3) 0.0503(18) Uani 1 1 d . . . . .
C7 C 0.8119(5) 0.1377(6) 0.6926(2) 0.0348(14) Uani 1 1 d . . . . .
C8 C 0.8845(5) 0.0503(7) 0.6729(2) 0.0461(16) Uani 1 1 d . . . . .
H3 H 0.873075 0.008025 0.642038 0.055 Uiso 0.677(3) 1 calc R U P A 2
C9 C 0.9790(5) 0.0271(7) 0.7024(2) 0.0444(16) Uani 1 1 d . . . . .
H4 H 1.036866 -0.032736 0.693200 0.053 Uiso 1 1 calc R U . . .
C10 C 0.9798(4) 0.0987(5) 0.7452(2) 0.0316(13) Uani 1 1 d . . . . .
S2 S 0.86016(11) 0.19262(16) 0.74907(6) 0.0409(4) Uani 1 1 d . . . . .
Br2 Br 0.85140(17) -0.0617(3) 0.62307(7) 0.0630(10) Uani 0.323(3) 1 d . . P A 1
Si1 Si 0.29202(11) 0.11726(15) 0.50198(5) 0.0293(4) Uani 1 1 d . . . . .
C11 C 0.2969(5) 0.2980(6) 0.4726(3) 0.0498(19) Uani 1 1 d . . . . .
H5 H 0.375230 0.315511 0.465751 0.060 Uiso 1 1 calc R U . . .
C12 C 0.1609(5) 0.0705(7) 0.5309(2) 0.0375(13) Uani 1 1 d . . . . .
H6 H 0.171434 -0.027018 0.544127 0.045 Uiso 1 1 calc R U . . .
C13 C 0.3254(5) -0.0220(6) 0.4558(2) 0.0380(14) Uani 1 1 d . . . . .
H7 H 0.267517 -0.018203 0.429536 0.046 Uiso 1 1 calc R U . . .
C14 C 0.2627(7) 0.4183(7) 0.5052(4) 0.091(3) Uani 1 1 d . . . . .
H8 H 0.272560 0.508541 0.488631 0.137 Uiso 1 1 calc R U . . .
H9 H 0.307571 0.416900 0.535186 0.137 Uiso 1 1 calc R U . . .
H10 H 0.185785 0.406922 0.512830 0.137 Uiso 1 1 calc R U . . .
C15 C 0.2350(6) 0.3014(9) 0.4231(3) 0.078(3) Uani 1 1 d . . . . .
H11 H 0.157518 0.282434 0.427616 0.117 Uiso 1 1 calc R U . . .
H12 H 0.264858 0.229186 0.401966 0.117 Uiso 1 1 calc R U . . .
H13 H 0.243277 0.394580 0.408365 0.117 Uiso 1 1 calc R U . . .
C16 C 0.1288(7) 0.1637(10) 0.5746(3) 0.074(2) Uani 1 1 d . . . . .
H14 H 0.095593 0.251595 0.562707 0.111 Uiso 1 1 calc R U . . .
H15 H 0.194173 0.185473 0.594607 0.111 Uiso 1 1 calc R U . . .
H16 H 0.076574 0.112441 0.594059 0.111 Uiso 1 1 calc R U . . .
C17 C 0.0649(5) 0.0603(8) 0.4939(2) 0.0485(16) Uani 1 1 d . . . . .
H17 H 0.001106 0.021824 0.509653 0.073 Uiso 1 1 calc R U . . .
H18 H 0.084764 -0.001804 0.467358 0.073 Uiso 1 1 calc R U . . .
H19 H 0.047727 0.154545 0.481213 0.073 Uiso 1 1 calc R U . . .
C18 C 0.4356(5) 0.0054(10) 0.4326(3) 0.064(2) Uani 1 1 d . . . . .
H20 H 0.493539 0.008955 0.457794 0.096 Uiso 1 1 calc R U . . .
H21 H 0.432541 0.095499 0.415205 0.096 Uiso 1 1 calc R U . . .
H22 H 0.450731 -0.070929 0.409860 0.096 Uiso 1 1 calc R U . . .
C19 C 0.3235(7) -0.1712(7) 0.4778(3) 0.059(2) Uani 1 1 d . . . . .
H23 H 0.335432 -0.241134 0.452470 0.089 Uiso 1 1 calc R U . . .
H24 H 0.252634 -0.187981 0.491966 0.089 Uiso 1 1 calc R U . . .
H25 H 0.381331 -0.179362 0.502993 0.089 Uiso 1 1 calc R U . . .
Si2 Si 1.08863(10) 0.10104(15) 0.79485(5) 0.0285(3) Uani 1 1 d . . . . .
C20 C 1.0831(6) 0.2752(6) 0.8275(3) 0.0470(16) Uani 1 1 d . . . . .
H26 H 1.004598 0.291009 0.834271 0.056 Uiso 1 1 calc R U . . .
C21 C 1.2219(4) 0.0589(7) 0.7658(2) 0.0358(13) Uani 1 1 d . . . . .
H27 H 1.212692 -0.036922 0.751081 0.043 Uiso 1 1 calc R U . . .
C22 C 1.0552(5) -0.0418(6) 0.8387(2) 0.0389(14) Uani 1 1 d . . . . .
H28 H 1.112470 -0.037981 0.865244 0.047 Uiso 1 1 calc R U . . .
C23 C 1.1180(7) 0.4022(7) 0.7987(3) 0.076(2) Uani 1 1 d . . . . .
H29 H 1.091553 0.488439 0.813942 0.114 Uiso 1 1 calc R U . . .
H30 H 1.087275 0.395442 0.765665 0.114 Uiso 1 1 calc R U . . .
H31 H 1.197729 0.404889 0.797988 0.114 Uiso 1 1 calc R U . . .
C24 C 1.1436(6) 0.2757(8) 0.8768(3) 0.067(2) Uani 1 1 d . . . . .
H32 H 1.220925 0.255049 0.872520 0.100 Uiso 1 1 calc R U . . .
H33 H 1.112277 0.203714 0.897557 0.100 Uiso 1 1 calc R U . . .
H34 H 1.136400 0.368722 0.891810 0.100 Uiso 1 1 calc R U . . .
C25 C 1.2529(6) 0.1557(9) 0.7253(3) 0.067(2) Uani 1 1 d . . . . .
H35 H 1.261266 0.252093 0.737711 0.100 Uiso 1 1 calc R U . . .
H36 H 1.195737 0.153763 0.699730 0.100 Uiso 1 1 calc R U . . .
H37 H 1.321946 0.124056 0.712244 0.100 Uiso 1 1 calc R U . . .
C26 C 1.3157(5) 0.0462(7) 0.8034(2) 0.0466(16) Uani 1 1 d . . . . .
H38 H 1.382029 0.016903 0.787507 0.070 Uiso 1 1 calc R U . . .
H39 H 1.297052 -0.024198 0.827713 0.070 Uiso 1 1 calc R U . . .
H40 H 1.327933 0.137748 0.819153 0.070 Uiso 1 1 calc R U . . .
C27 C 0.9458(6) -0.0164(9) 0.8621(3) 0.062(2) Uani 1 1 d . . . . .
H41 H 0.887043 -0.018484 0.837269 0.093 Uiso 1 1 calc R U . . .
H42 H 0.946939 0.075827 0.878145 0.093 Uiso 1 1 calc R U . . .
H43 H 0.933500 -0.090476 0.886062 0.093 Uiso 1 1 calc R U . . .
C28 C 1.0600(6) -0.1904(7) 0.8169(2) 0.0536(19) Uani 1 1 d . . . . .
H44 H 1.031843 -0.258795 0.839924 0.080 Uiso 1 1 calc R U . . .
H45 H 1.135656 -0.213799 0.810115 0.080 Uiso 1 1 calc R U . . .
H46 H 1.015454 -0.193480 0.786862 0.080 Uiso 1 1 calc R U . . .

loop_
_atom_site_aniso_label
_atom_site_aniso_U_11
_atom_site_aniso_U_22
_atom_site_aniso_U_33
_atom_site_aniso_U_23
_atom_site_aniso_U_13
_atom_site_aniso_U_12
O1 0.046(3) 0.107(4) 0.107(5) 0.066(4) -0.037(3) -0.040(3)
C1 0.026(4) 0.042(4) 0.077(5) 0.025(3) -0.022(3) -0.008(3)
C2 0.028(3) 0.036(3) 0.047(4) 0.005(3) -0.020(3) -0.001(3)
C3 0.037(4) 0.038(3) 0.048(4) 0.013(3) -0.010(3) -0.001(3)
C4 0.027(3) 0.045(3) 0.047(4) 0.006(3) -0.004(3) -0.012(3)
C5 0.023(3) 0.030(3) 0.038(3) 0.001(2) -0.003(2) -0.004(2)
S1 0.0262(8) 0.0439(8) 0.0574(10) 0.0205(8) -0.0160(7) -0.0127(6)
Br1 0.0552(7) 0.0743(7) 0.0367(5) 0.0266(6) -0.0150(4) -0.0139(6)
O2 0.048(3) 0.126(5) 0.128(5) -0.097(4) -0.053(3) 0.051(3)
C6 0.042(4) 0.031(3) 0.076(5) -0.018(3) -0.029(4) 0.010(3)
C7 0.025(3) 0.028(3) 0.050(4) -0.010(3) -0.011(3) 0.003(2)
C8 0.035(4) 0.060(4) 0.043(3) -0.015(3) -0.016(3) 0.014(3)
C9 0.035(4) 0.054(4) 0.042(4) -0.014(3) -0.012(3) 0.021(3)
C10 0.019(3) 0.032(3) 0.043(3) 0.001(3) -0.005(3) 0.004(2)
S2 0.0241(8) 0.0472(9) 0.0504(10) -0.0175(8) -0.0119(7) 0.0103(6)
Br2 0.0517(15) 0.0988(19) 0.0378(13) -0.0339(13) -0.0086(10) 0.0070(13)
Si1 0.0185(8) 0.0312(8) 0.0376(8) 0.0046(6) -0.0050(6) -0.0020(6)
C11 0.023(3) 0.037(3) 0.089(5) 0.027(3) -0.012(3) -0.010(2)
C12 0.027(3) 0.040(3) 0.045(3) 0.002(3) -0.007(3) -0.002(3)
C13 0.028(3) 0.056(4) 0.030(3) 0.001(3) -0.004(2) 0.006(2)
C14 0.063(5) 0.027(3) 0.183(10) 0.006(5) 0.005(6) 0.007(3)
C15 0.042(5) 0.088(5) 0.102(6) 0.062(5) -0.023(4) -0.014(4)
C16 0.048(5) 0.115(7) 0.061(5) -0.022(5) 0.022(4) -0.001(5)
C17 0.023(3) 0.064(4) 0.058(4) 0.011(4) -0.003(3) -0.006(3)
C18 0.027(4) 0.122(6) 0.043(4) -0.005(4) 0.007(3) 0.013(4)
C19 0.077(5) 0.046(3) 0.054(4) -0.016(4) -0.015(4) 0.023(4)
Si2 0.0177(7) 0.0329(8) 0.0347(8) -0.0064(7) -0.0029(6) 0.0026(6)
C20 0.036(4) 0.039(3) 0.064(4) -0.016(3) -0.013(3) 0.002(3)
C21 0.019(3) 0.050(3) 0.038(3) -0.004(3) 0.004(2) 0.011(3)
C22 0.033(3) 0.049(4) 0.034(3) -0.004(3) -0.006(3) -0.006(3)
C23 0.062(5) 0.044(4) 0.119(7) -0.004(4) -0.035(5) 0.001(3)
C24 0.048(5) 0.072(5) 0.079(5) -0.048(4) -0.029(4) 0.017(3)
C25 0.038(4) 0.092(5) 0.071(5) 0.026(5) 0.017(4) 0.018(4)
C26 0.020(3) 0.060(4) 0.059(4) -0.011(4) -0.007(3) 0.003(3)
C27 0.050(5) 0.091(6) 0.046(4) 0.007(4) 0.008(4) -0.004(4)
C28 0.061(5) 0.041(3) 0.058(5) 0.000(3) -0.006(4) -0.007(3)

loop_
_atom_type_symbol
_atom_type_description
_atom_type_scat_dispersion_real
_atom_type_scat_dispersion_imag
_atom_type_scat_source
C C 0.0033 0.0016 'International Tables Vol C Tables 4.2.6.8 and 6.1.1.4'
H H 0.0000 0.0000 'International Tables Vol C Tables 4.2.6.8 and 6.1.1.4'
O O 0.0106 0.0060 'International Tables Vol C Tables 4.2.6.8 and 6.1.1.4'
Si Si 0.0817 0.0704 'International Tables Vol C Tables 4.2.6.8 and 6.1.1.4'
S S 0.1246 0.1234 'International Tables Vol C Tables 4.2.6.8 and 6.1.1.4'
Br Br -0.2901 2.4595 'International Tables Vol C Tables 4.2.6.8 and 6.1.1.4'

loop_
_geom_angle_atom_site_label_1
_geom_angle_atom_site_label_2
_geom_angle_atom_site_label_3
_geom_angle
_geom_angle_site_symmetry_1
_geom_angle_site_symmetry_3
_geom_angle_publ_flag
O1 C1 C2 122.3(7) . . ?
O1 C1 C6 117.5(6) . . ?
C2 C1 C6 119.7(5) . . ?
C3 C2 C1 130.7(6) . . ?
C3 C2 S1 109.6(4) . . ?
C1 C2 S1 119.7(5) . . ?
C2 C3 C4 113.3(5) . . ?
C2 C3 Br1 124.1(5) . . ?
C4 C3 Br1 122.2(4) . . ?
C2 C3 H1 123.3 . . ?
C4 C3 H1 123.3 . . ?
C5 C4 C3 114.3(5) . . ?
C5 C4 H2 122.9 . . ?
C3 C4 H2 122.9 . . ?
C4 C5 S1 109.4(4) . . ?
C4 C5 Si1 127.7(4) . . ?
S1 C5 Si1 122.7(3) . . ?
C5 S1 C2 93.3(3) . . ?
O2 C6 C7 124.1(7) . . ?
O2 C6 C1 116.6(6) . . ?
C7 C6 C1 118.8(5) . . ?
C8 C7 C6 131.1(6) . . ?
C8 C7 S2 109.9(4) . . ?
C6 C7 S2 119.0(5) . . ?
C7 C8 C9 113.8(5) . . ?
C7 C8 Br2 123.1(5) . . ?
C9 C8 Br2 121.1(5) . . ?
C7 C8 H3 123.1 . . ?
C9 C8 H3 123.1 . . ?
C10 C9 C8 113.8(5) . . ?
C10 C9 H4 123.1 . . ?
C8 C9 H4 123.1 . . ?
C9 C10 S2 109.3(4) . . ?
C9 C10 Si2 128.5(4) . . ?
S2 C10 Si2 122.1(3) . . ?
C10 S2 C7 93.0(3) . . ?
C12 Si1 C5 107.2(3) . . ?
C12 Si1 C13 109.5(3) . . ?
C5 Si1 C13 107.1(2) . . ?
C12 Si1 C11 115.9(3) . . ?
C5 Si1 C11 107.5(3) . . ?
C13 Si1 C11 109.2(3) . . ?
C14 C11 C15 111.9(6) . . ?
C14 C11 Si1 114.0(5) . . ?
C15 C11 Si1 112.1(5) . . ?
C14 C11 H5 106.0 . . ?
C15 C11 H5 106.0 . . ?
Si1 C11 H5 106.0 . . ?
C17 C12 C16 110.1(6) . . ?
C17 C12 Si1 112.3(4) . . ?
C16 C12 Si1 116.2(5) . . ?
C17 C12 H6 105.8 . . ?
C16 C12 H6 105.8 . . ?
Si1 C12 H6 105.8 . . ?
C19 C13 C18 110.2(6) . . ?
C19 C13 Si1 111.5(4) . . ?
C18 C13 Si1 112.3(5) . . ?
C19 C13 H7 107.5 . . ?
C18 C13 H7 107.5 . . ?
Si1 C13 H7 107.5 . . ?
C11 C14 H8 109.5 . . ?
C11 C14 H9 109.5 . . ?
H8 C14 H9 109.5 . . ?
C11 C14 H10 109.5 . . ?
H8 C14 H10 109.5 . . ?
H9 C14 H10 109.5 . . ?
C11 C15 H11 109.5 . . ?
C11 C15 H12 109.5 . . ?
H11 C15 H12 109.5 . . ?
C11 C15 H13 109.5 . . ?
H11 C15 H13 109.5 . . ?
H12 C15 H13 109.5 . . ?
C12 C16 H14 109.5 . . ?
C12 C16 H15 109.5 . . ?
H14 C16 H15 109.5 . . ?
C12 C16 H16 109.5 . . ?
H14 C16 H16 109.5 . . ?
H15 C16 H16 109.5 . . ?
C12 C17 H17 109.5 . . ?
C12 C17 H18 109.5 . . ?
H17 C17 H18 109.5 . . ?
C12 C17 H19 109.5 . . ?
H17 C17 H19 109.5 . . ?
H18 C17 H19 109.5 . . ?
C13 C18 H20 109.5 . . ?
C13 C18 H21 109.5 . . ?
H20 C18 H21 109.5 . . ?
C13 C18 H22 109.5 . . ?
H20 C18 H22 109.5 . . ?
H21 C18 H22 109.5 . . ?
C13 C19 H23 109.5 . . ?
C13 C19 H24 109.5 . . ?
H23 C19 H24 109.5 . . ?
C13 C19 H25 109.5 . . ?
H23 C19 H25 109.5 . . ?
H24 C19 H25 109.5 . . ?
C22 Si2 C10 107.4(3) . . ?
C22 Si2 C20 108.1(3) . . ?
C10 Si2 C20 108.9(3) . . ?
C22 Si2 C21 109.6(3) . . ?
C10 Si2 C21 106.8(3) . . ?
C20 Si2 C21 115.8(3) . . ?
C23 C20 C24 109.2(6) . . ?
C23 C20 Si2 115.4(5) . . ?
C24 C20 Si2 114.0(5) . . ?
C23 C20 H26 105.8 . . ?
C24 C20 H26 105.8 . . ?
Si2 C20 H26 105.8 . . ?
C25 C21 C26 110.5(6) . . ?
C25 C21 Si2 115.7(4) . . ?
C26 C21 Si2 111.6(4) . . ?
C25 C21 H27 106.1 . . ?
C26 C21 H27 106.1 . . ?
Si2 C21 H27 106.1 . . ?
C27 C22 C28 110.9(6) . . ?
C27 C22 Si2 112.2(5) . . ?
C28 C22 Si2 113.4(4) . . ?
C27 C22 H28 106.6 . . ?
C28 C22 H28 106.6 . . ?
Si2 C22 H28 106.6 . . ?
C20 C23 H29 109.5 . . ?
C20 C23 H30 109.5 . . ?
H29 C23 H30 109.5 . . ?
C20 C23 H31 109.5 . . ?
H29 C23 H31 109.5 . . ?
H30 C23 H31 109.5 . . ?
C20 C24 H32 109.5 . . ?
C20 C24 H33 109.5 . . ?
H32 C24 H33 109.5 . . ?
C20 C24 H34 109.5 . . ?
H32 C24 H34 109.5 . . ?
H33 C24 H34 109.5 . . ?
C21 C25 H35 109.5 . . ?
C21 C25 H36 109.5 . . ?
H35 C25 H36 109.5 . . ?
C21 C25 H37 109.5 . . ?
H35 C25 H37 109.5 . . ?
H36 C25 H37 109.5 . . ?
C21 C26 H38 109.5 . . ?
C21 C26 H39 109.5 . . ?
H38 C26 H39 109.5 . . ?
C21 C26 H40 109.5 . . ?
H38 C26 H40 109.5 . . ?
H39 C26 H40 109.5 . . ?
C22 C27 H41 109.5 . . ?
C22 C27 H42 109.5 . . ?
H41 C27 H42 109.5 . . ?
C22 C27 H43 109.5 . . ?
H41 C27 H43 109.5 . . ?
H42 C27 H43 109.5 . . ?
C22 C28 H44 109.5 . . ?
C22 C28 H45 109.5 . . ?
H44 C28 H45 109.5 . . ?
C22 C28 H46 109.5 . . ?
H44 C28 H46 109.5 . . ?
H45 C28 H46 109.5 . . ?

loop_
_geom_bond_atom_site_label_1
_geom_bond_atom_site_label_2
_geom_bond_distance
_geom_bond_site_symmetry_2
_geom_bond_publ_flag
O1 C1 1.232(8) . ?
C1 C2 1.461(8) . ?
C1 C6 1.544(7) . ?
C2 C3 1.365(8) . ?
C2 S1 1.718(6) . ?
C3 C4 1.395(9) . ?
C3 Br1 1.834(6) . ?
C3 H1 0.9500 . ?
C4 C5 1.360(8) . ?
C4 H2 0.9500 . ?
C5 S1 1.712(5) . ?
C5 Si1 1.891(6) . ?
O2 C6 1.200(8) . ?
C6 C7 1.446(8) . ?
C7 C8 1.345(8) . ?
C7 S2 1.732(6) . ?
C8 C9 1.412(8) . ?
C8 Br2 1.777(6) . ?
C8 H3 0.9500 . ?
C9 C10 1.366(8) . ?
C9 H4 0.9500 . ?
C10 S2 1.724(5) . ?
C10 Si2 1.883(6) . ?
Si1 C12 1.877(6) . ?
Si1 C13 1.892(6) . ?
Si1 C11 1.899(6) . ?
C11 C14 1.523(11) . ?
C11 C15 1.543(10) . ?
C11 H5 1.0000 . ?
C12 C17 1.536(8) . ?
C12 C16 1.560(9) . ?
C12 H6 1.0000 . ?
C13 C19 1.539(9) . ?
C13 C18 1.540(8) . ?
C13 H7 1.0000 . ?
C14 H8 0.9800 . ?
C14 H9 0.9800 . ?
C14 H10 0.9800 . ?
C15 H11 0.9800 . ?
C15 H12 0.9800 . ?
C15 H13 0.9800 . ?
C16 H14 0.9800 . ?
C16 H15 0.9800 . ?
C16 H16 0.9800 . ?
C17 H17 0.9800 . ?
C17 H18 0.9800 . ?
C17 H19 0.9800 . ?
C18 H20 0.9800 . ?
C18 H21 0.9800 . ?
C18 H22 0.9800 . ?
C19 H23 0.9800 . ?
C19 H24 0.9800 . ?
C19 H25 0.9800 . ?
Si2 C22 1.873(6) . ?
Si2 C20 1.884(6) . ?
Si2 C21 1.891(5) . ?
C20 C23 1.512(10) . ?
C20 C24 1.530(10) . ?
C20 H26 1.0000 . ?
C21 C25 1.507(9) . ?
C21 C26 1.529(8) . ?
C21 H27 1.0000 . ?
C22 C27 1.531(9) . ?
C22 C28 1.533(9) . ?
C22 H28 1.0000 . ?
C23 H29 0.9800 . ?
C23 H30 0.9800 . ?
C23 H31 0.9800 . ?
C24 H32 0.9800 . ?
C24 H33 0.9800 . ?
C24 H34 0.9800 . ?
C25 H35 0.9800 . ?
C25 H36 0.9800 . ?
C25 H37 0.9800 . ?
C26 H38 0.9800 . ?
C26 H39 0.9800 . ?
C26 H40 0.9800 . ?
C27 H41 0.9800 . ?
C27 H42 0.9800 . ?
C27 H43 0.9800 . ?
C28 H44 0.9800 . ?
C28 H45 0.9800 . ?
C28 H46 0.9800 . ?

loop_
_geom_torsion_atom_site_label_1
_geom_torsion_atom_site_label_2
_geom_torsion_atom_site_label_3
_geom_torsion_atom_site_label_4
_geom_torsion
_geom_torsion_site_symmetry_1
_geom_torsion_site_symmetry_2
_geom_torsion_site_symmetry_3
_geom_torsion_site_symmetry_4
_geom_torsion_publ_flag
O1 C1 C2 C3 158.3(7) . . . . ?
C6 C1 C2 C3 -30.3(11) . . . . ?
O1 C1 C2 S1 -21.0(9) . . . . ?
C6 C1 C2 S1 150.4(5) . . . . ?
C1 C2 C3 C4 179.9(7) . . . . ?
S1 C2 C3 C4 -0.7(7) . . . . ?
C1 C2 C3 Br1 -7.3(10) . . . . ?
S1 C2 C3 Br1 172.0(4) . . . . ?
C2 C3 C4 C5 -1.5(8) . . . . ?
Br1 C3 C4 C5 -174.4(4) . . . . ?
C3 C4 C5 S1 3.0(7) . . . . ?
C3 C4 C5 Si1 177.5(4) . . . . ?
C4 C5 S1 C2 -2.9(5) . . . . ?
Si1 C5 S1 C2 -177.8(4) . . . . ?
C3 C2 S1 C5 2.1(5) . . . . ?
C1 C2 S1 C5 -178.5(5) . . . . ?
O1 C1 C6 O2 121.0(6) . . . . ?
C2 C1 C6 O2 -50.8(10) . . . . ?
O1 C1 C6 C7 -51.1(10) . . . . ?
C2 C1 C6 C7 137.1(4) . . . . ?
O2 C6 C7 C8 166.9(8) . . . . ?
C1 C6 C7 C8 -21.7(11) . . . . ?
O2 C6 C7 S2 -13.1(10) . . . . ?
C1 C6 C7 S2 158.3(5) . . . . ?
C6 C7 C8 C9 179.6(7) . . . . ?
S2 C7 C8 C9 -0.4(8) . . . . ?
C6 C7 C8 Br2 -16.2(11) . . . . ?
S2 C7 C8 Br2 163.7(4) . . . . ?
C7 C8 C9 C10 -0.5(9) . . . . ?
Br2 C8 C9 C10 -165.0(5) . . . . ?
C8 C9 C10 S2 1.2(7) . . . . ?
C8 C9 C10 Si2 -179.3(5) . . . . ?
C9 C10 S2 C7 -1.2(5) . . . . ?
Si2 C10 S2 C7 179.3(4) . . . . ?
C8 C7 S2 C10 0.9(5) . . . . ?
C6 C7 S2 C10 -179.1(5) . . . . ?
C4 C5 Si1 C12 31.0(6) . . . . ?
S1 C5 Si1 C12 -155.2(3) . . . . ?
C4 C5 Si1 C13 -86.5(6) . . . . ?
S1 C5 Si1 C13 87.4(4) . . . . ?
C4 C5 Si1 C11 156.3(5) . . . . ?
S1 C5 Si1 C11 -29.9(5) . . . . ?
C12 Si1 C11 C14 51.3(6) . . . . ?
C5 Si1 C11 C14 -68.6(6) . . . . ?
C13 Si1 C11 C14 175.5(5) . . . . ?
C12 Si1 C11 C15 -77.2(6) . . . . ?
C5 Si1 C11 C15 162.8(5) . . . . ?
C13 Si1 C11 C15 46.9(6) . . . . ?
C5 Si1 C12 C17 -175.5(4) . . . . ?
C13 Si1 C12 C17 -59.7(5) . . . . ?
C11 Si1 C12 C17 64.4(5) . . . . ?
C5 Si1 C12 C16 56.5(6) . . . . ?
C13 Si1 C12 C16 172.3(5) . . . . ?
C11 Si1 C12 C16 -63.6(6) . . . . ?
C12 Si1 C13 C19 -52.6(5) . . . . ?
C5 Si1 C13 C19 63.4(5) . . . . ?
C11 Si1 C13 C19 179.6(5) . . . . ?
C12 Si1 C13 C18 -176.9(5) . . . . ?
C5 Si1 C13 C18 -60.9(5) . . . . ?
C11 Si1 C13 C18 55.3(5) . . . . ?
C9 C10 Si2 C22 -91.8(6) . . . . ?
S2 C10 Si2 C22 87.7(4) . . . . ?
C9 C10 Si2 C20 151.5(6) . . . . ?
S2 C10 Si2 C20 -29.1(5) . . . . ?
C9 C10 Si2 C21 25.7(6) . . . . ?
S2 C10 Si2 C21 -154.8(4) . . . . ?
C22 Si2 C20 C23 174.7(5) . . . . ?
C10 Si2 C20 C23 -68.9(6) . . . . ?
C21 Si2 C20 C23 51.4(6) . . . . ?
C22 Si2 C20 C24 47.2(6) . . . . ?
C10 Si2 C20 C24 163.5(5) . . . . ?
C21 Si2 C20 C24 -76.2(6) . . . . ?
C22 Si2 C21 C25 173.1(5) . . . . ?
C10 Si2 C21 C25 57.1(6) . . . . ?
C20 Si2 C21 C25 -64.4(6) . . . . ?
C22 Si2 C21 C26 -59.5(5) . . . . ?
C10 Si2 C21 C26 -175.5(4) . . . . ?
C20 Si2 C21 C26 63.1(5) . . . . ?
C10 Si2 C22 C27 -62.3(5) . . . . ?
C20 Si2 C22 C27 55.0(5) . . . . ?
C21 Si2 C22 C27 -177.9(5) . . . . ?
C10 Si2 C22 C28 64.3(5) . . . . ?
C20 Si2 C22 C28 -178.4(5) . . . . ?
C21 Si2 C22 C28 -51.4(5) . . . . ?
